data_7031966
loop_
_publ_author_name
'Garc\'ia-Rodr\'iguez, Ra\'ul'
'Bullock, Thomas H.'
'McPartlin, Mary'
'Wright, Dominic S.'

_publ_section_title
;
 Synthesis and structures of tris(2-pyridyl)aluminate sandwich compounds
 [{RAl(2-py')2}2M] (py' = 2-pyridyl, M = Ca, Mn, Fe).
;
_journal_issue 37
_journal_name_full 'Dalton transactions (Cambridge, England : 2003)'
_journal_page_first 14045
_journal_page_last 14053
_journal_paper_doi 10.1039/c4dt00951g
_journal_volume 43
_journal_year 2014
_chemical_absolute_configuration
;
 The absolute structure was NOT determined. 1850 Friedel pairs were
 averaged for the refinement.  Without Friedel averaging, the Flack
 parameter is ambiguous (ca 0.45) and attempts to refine as a twin
 did not improve matters.  Not too surprising, considering the problems
 of poor data and disorder (see _refine_special_details).
;
_chemical_formula_moiety 'C40 H46 Al2 Cl Li Mn N6'
_chemical_formula_sum 'C40 H46 Al2 Cl Li Mn N6'
_chemical_formula_weight 762.12
_chemical_name_systematic
; 
 ? 
;
_space_group_IT_number 144
_symmetry_cell_setting trigonal
_symmetry_space_group_name_Hall 'P 31'
_symmetry_space_group_name_H-M 'P 31'
_atom_sites_solution_hydrogens geom
_atom_sites_solution_primary direct
_atom_sites_solution_secondary difmap
_audit_creation_method SHELXL-97
_cell_angle_alpha 90.00
_cell_angle_beta 90.00
_cell_angle_gamma 120.00
_cell_formula_units_Z 3
_cell_length_a 12.457(2)
_cell_length_b 12.457(2)
_cell_length_c 22.235(4)
_cell_measurement_reflns_used 138880
_cell_measurement_temperature 180(2)
_cell_measurement_theta_max 25.35
_cell_measurement_theta_min 1.02
_cell_volume 2988.1(9)
_computing_cell_refinement 'HKL Scalepack (Otwinowski & Minor 1997)'
_computing_data_collection 'Collect (Nonius B.V. 1998)'
_computing_data_reduction
;
 HKL Denzo and Scalepack (Otwinowski & Minor 1997)
;
_computing_publication_material 'SHELXL-97 (Sheldrick 1997)'
_computing_structure_refinement 'SHELXL-97 (Sheldrick 1997)'
_computing_structure_solution 'SIR-92 (Altomare et al. 1994)'
_diffrn_ambient_temperature 180(2)
_diffrn_measured_fraction_theta_full 0.954
_diffrn_measured_fraction_theta_max 0.954
_diffrn_measurement_device_type 'Nonius Kappa CCD'
_diffrn_measurement_method 'Thin slice \w and \f scans'
_diffrn_radiation_source 'fine-focus sealed tube'
_diffrn_radiation_type MoK\a
_diffrn_radiation_wavelength 0.71073
_diffrn_reflns_av_R_equivalents 0.0738
_diffrn_reflns_av_sigmaI/netI 0.1357
_diffrn_reflns_limit_h_max 12
_diffrn_reflns_limit_h_min -14
_diffrn_reflns_limit_k_max 14
_diffrn_reflns_limit_k_min -13
_diffrn_reflns_limit_l_max 24
_diffrn_reflns_limit_l_min -26
_diffrn_reflns_number 10346
_diffrn_reflns_theta_full 25.37
_diffrn_reflns_theta_max 25.37
_diffrn_reflns_theta_min 3.75
_exptl_absorpt_coefficient_mu 0.478
_exptl_absorpt_correction_T_max 0.984
_exptl_absorpt_correction_T_min 0.888
_exptl_absorpt_correction_type multi-scan
_exptl_absorpt_process_details
;
multi-scan from symmetry-related measurements 
 Sortav (Blessing 1995)
;
_exptl_crystal_colour colourless
_exptl_crystal_density_diffrn 1.271
_exptl_crystal_density_method 'not measured'
_exptl_crystal_description block
_exptl_crystal_F_000 1197
_exptl_crystal_size_max 0.12
_exptl_crystal_size_mid 0.10
_exptl_crystal_size_min 0.05
_refine_diff_density_max 0.507
_refine_diff_density_min -0.411
_refine_diff_density_rms 0.060
_refine_ls_abs_structure_details 'Flack H D (1983), Acta Cryst. A39, 876-881'
_refine_ls_abs_structure_Flack 0.13(4)
_refine_ls_extinction_method none
_refine_ls_goodness_of_fit_ref 0.979
_refine_ls_hydrogen_treatment constr
_refine_ls_matrix_type full
_refine_ls_number_parameters 192
_refine_ls_number_reflns 3476
_refine_ls_number_restraints 4
_refine_ls_restrained_S_all 0.978
_refine_ls_R_factor_all 0.1446
_refine_ls_R_factor_gt 0.0653
_refine_ls_shift/su_max 0.022
_refine_ls_shift/su_mean 0.001
_refine_ls_structure_factor_coef Fsqd
_refine_ls_weighting_details 'calc w=1/[\s^2^(Fo^2^)+(0.0800P)^2^+0.0000P] where P=(Fo^2^+2Fc^2^)/3'
_refine_ls_weighting_scheme calc
_refine_ls_wR_factor_gt 0.1468
_refine_ls_wR_factor_ref 0.1655
_reflns_number_gt 1825
_reflns_number_total 3476
_reflns_threshold_expression >2sigma(I)
_cod_data_source_file c4dt00951g2.cif
_cod_data_source_block dw1443
_cod_depositor_comments 'Adding full bibliography for 7031958--7031967.cif.'
_cod_original_sg_symbol_H-M P3(1)
_cod_database_code 7031966

loop_
_symmetry_equiv_pos_as_xyz
'x, y, z'
'-y, x-y, z+1/3'
'-x+y, -x, z+2/3'

loop_
_atom_site_label
_atom_site_type_symbol
_atom_site_fract_x
_atom_site_fract_y
_atom_site_fract_z
_atom_site_U_iso_or_equiv
_atom_site_adp_type
_atom_site_occupancy
_atom_site_symmetry_multiplicity
_atom_site_calc_flag
_atom_site_refinement_flags
_atom_site_disorder_assembly
_atom_site_disorder_group
Li1 Li 0.6724(6) -0.0045(6) 0.2912(2) 0.0460(4) Uiso 0.887(3) 1 d PD A 1
Mn1 Mn 0.67797(14) 0.02206(12) 0.52532(13) 0.0460(4) Uiso 0.887(3) 1 d PD A 1
Cl1 Cl 0.6649(2) 0.0125(3) 0.4201(2) 0.0680(9) Uiso 0.887(3) 1 d PD A 1
Li2 Li 0.67797(14) 0.02206(12) 0.52532(13) 0.0460(4) Uiso 0.113(3) 1 d PD A 2
Mn2 Mn 0.6724(6) -0.0045(6) 0.2912(2) 0.0460(4) Uiso 0.113(3) 1 d PD A 2
Cl2 Cl 0.6881(13) 0.012(2) 0.3963(3) 0.0680(9) Uiso 0.113(3) 1 d PD A 2
Al1 Al 0.6824(2) -0.0178(2) 0.1531(2) 0.0475(8) Uani 1 1 d . . .
Al2 Al 0.6919(2) 0.0299(3) 0.66778(18) 0.0472(8) Uani 1 1 d . . .
C1 C 0.6981(8) -0.0285(9) 0.0663(5) 0.071(3) Uiso 1 1 d . A .
H1A H 0.7822 0.0379 0.0548 0.085 Uiso 1 1 calc R . .
H1B H 0.6942 -0.1084 0.0580 0.085 Uiso 1 1 calc R . .
C2 C 0.6066(10) -0.0194(9) 0.0241(5) 0.083(3) Uiso 1 1 d . . .
H2A H 0.6300 -0.0223 -0.0177 0.124 Uiso 1 1 calc R A .
H2B H 0.6079 0.0589 0.0313 0.124 Uiso 1 1 calc R . .
H2C H 0.5230 -0.0889 0.0316 0.124 Uiso 1 1 calc R . .
C3 C 0.7118(8) 0.0435(8) 0.7566(4) 0.054(3) Uiso 1 1 d . A .
H3A H 0.7872 0.0397 0.7668 0.065 Uiso 1 1 calc R . .
H3B H 0.7274 0.1267 0.7685 0.065 Uiso 1 1 calc R . .
C4 C 0.6066(10) -0.0513(10) 0.7951(5) 0.088(3) Uiso 1 1 d . . .
H4A H 0.6283 -0.0328 0.8377 0.132 Uiso 1 1 calc R A .
H4B H 0.5923 -0.1343 0.7858 0.132 Uiso 1 1 calc R . .
H4C H 0.5311 -0.0479 0.7866 0.132 Uiso 1 1 calc R . .
N1 N 0.6780(6) 0.1470(6) 0.2441(3) 0.0446(7) Uiso 1 1 d . . .
C11 C 0.6906(7) 0.1387(7) 0.1847(4) 0.0448(8) Uiso 1 1 d . A .
C12 C 0.7090(7) 0.2361(8) 0.1475(4) 0.0542(9) Uiso 1 1 d . . .
H12 H 0.7173 0.2303 0.1053 0.065 Uiso 1 1 calc R A .
C13 C 0.7155(8) 0.3407(8) 0.1714(4) 0.0612(9) Uiso 1 1 d . A .
H13 H 0.7299 0.4085 0.1464 0.073 Uiso 1 1 calc R . .
C14 C 0.7006(8) 0.3448(8) 0.2314(4) 0.0574(9) Uiso 1 1 d . . .
H14 H 0.7044 0.4162 0.2488 0.069 Uiso 1 1 calc R A .
C15 C 0.6802(7) 0.2470(7) 0.2674(4) 0.0475(8) Uiso 1 1 d . A .
C16 C 0.6627(8) 0.2512(8) 0.3339(4) 0.0638(10) Uiso 1 1 d . . .
H16A H 0.5984 0.1694 0.3479 0.096 Uiso 1 1 calc R A .
H16B H 0.6375 0.3125 0.3427 0.096 Uiso 1 1 calc R . .
H16C H 0.7409 0.2745 0.3546 0.096 Uiso 1 1 calc R . .
N2 N 0.8305(6) -0.0118(6) 0.2565(3) 0.0446(7) Uiso 1 1 d . . .
C21 C 0.8216(7) -0.0271(7) 0.1953(4) 0.0448(8) Uiso 1 1 d . A .
C22 C 0.9066(7) -0.0484(7) 0.1647(4) 0.0542(9) Uiso 1 1 d . . .
H22 H 0.9010 -0.0583 0.1223 0.065 Uiso 1 1 calc R A .
C23 C 0.9998(8) -0.0554(8) 0.1959(4) 0.0612(9) Uiso 1 1 d . A .
H23 H 1.0564 -0.0724 0.1751 0.073 Uiso 1 1 calc R . .
C24 C 1.0086(8) -0.0375(8) 0.2567(4) 0.0574(9) Uiso 1 1 d . . .
H24 H 1.0727 -0.0399 0.2789 0.069 Uiso 1 1 calc R A .
C25 C 0.9221(7) -0.0157(7) 0.2858(4) 0.0475(8) Uiso 1 1 d . A .
C26 C 0.9303(8) 0.0050(8) 0.3523(4) 0.0638(10) Uiso 1 1 d . . .
H26A H 0.8852 0.0478 0.3633 0.096 Uiso 1 1 calc R A .
H26B H 1.0175 0.0558 0.3640 0.096 Uiso 1 1 calc R . .
H26C H 0.8937 -0.0751 0.3730 0.096 Uiso 1 1 calc R . .
N3 N 0.5253(6) -0.1667(5) 0.2521(3) 0.0446(7) Uiso 1 1 d . . .
C31 C 0.5282(7) -0.1570(7) 0.1906(4) 0.0448(8) Uiso 1 1 d . A .
C32 C 0.4296(8) -0.2477(7) 0.1576(4) 0.0542(9) Uiso 1 1 d . . .
H32 H 0.4318 -0.2438 0.1149 0.065 Uiso 1 1 calc R A .
C33 C 0.3274(9) -0.3442(8) 0.1863(5) 0.0612(9) Uiso 1 1 d . A .
H33 H 0.2585 -0.4034 0.1636 0.073 Uiso 1 1 calc R . .
C34 C 0.3278(8) -0.3523(8) 0.2467(4) 0.0574(9) Uiso 1 1 d . . .
H34 H 0.2600 -0.4190 0.2668 0.069 Uiso 1 1 calc R A .
C35 C 0.4279(7) -0.2626(7) 0.2797(4) 0.0475(8) Uiso 1 1 d . A .
C36 C 0.4322(8) -0.2682(8) 0.3457(4) 0.0638(10) Uiso 1 1 d . . .
H36A H 0.4271 -0.1986 0.3632 0.096 Uiso 1 1 calc R A .
H36B H 0.5101 -0.2632 0.3580 0.096 Uiso 1 1 calc R . .
H36C H 0.3622 -0.3464 0.3599 0.096 Uiso 1 1 calc R . .
N4 N 0.8363(6) 0.1808(6) 0.5652(3) 0.0446(7) Uiso 1 1 d . . .
C41 C 0.8381(7) 0.1696(7) 0.6259(4) 0.0448(8) Uiso 1 1 d . A .
C42 C 0.9426(8) 0.2583(8) 0.6580(4) 0.0542(9) Uiso 1 1 d . . .
H42 H 0.9451 0.2511 0.7005 0.065 Uiso 1 1 calc R A .
C43 C 1.0416(8) 0.3553(8) 0.6289(4) 0.0612(9) Uiso 1 1 d . A .
H43 H 1.1118 0.4143 0.6510 0.073 Uiso 1 1 calc R . .
C44 C 1.0366(8) 0.3650(8) 0.5679(4) 0.0574(9) Uiso 1 1 d . . .
H44 H 1.1042 0.4298 0.5468 0.069 Uiso 1 1 calc R A .
C45 C 0.9333(7) 0.2803(7) 0.5377(4) 0.0475(8) Uiso 1 1 d . A .
C46 C 0.9227(8) 0.2856(9) 0.4706(4) 0.0638(10) Uiso 1 1 d . . .
H46A H 0.8412 0.2744 0.4603 0.096 Uiso 1 1 calc R A .
H46B H 0.9322 0.2196 0.4520 0.096 Uiso 1 1 calc R . .
H46C H 0.9877 0.3663 0.4558 0.096 Uiso 1 1 calc R . .
N5 N 0.5262(6) 0.0248(6) 0.5730(3) 0.0446(7) Uiso 1 1 d . . .
C51 C 0.5479(7) 0.0403(7) 0.6335(4) 0.0448(8) Uiso 1 1 d . A .
C52 C 0.4641(8) 0.0558(7) 0.6696(4) 0.0542(9) Uiso 1 1 d . . .
H52 H 0.4765 0.0652 0.7119 0.065 Uiso 1 1 calc R A .
C53 C 0.3642(8) 0.0576(8) 0.6443(4) 0.0612(9) Uiso 1 1 d . A .
H53 H 0.3085 0.0688 0.6691 0.073 Uiso 1 1 calc R . .
C54 C 0.3449(8) 0.0436(8) 0.5842(4) 0.0574(9) Uiso 1 1 d . . .
H54 H 0.2763 0.0456 0.5667 0.069 Uiso 1 1 calc R A .
C55 C 0.4258(7) 0.0264(8) 0.5486(4) 0.0475(8) Uiso 1 1 d . A .
C56 C 0.4080(8) 0.0121(8) 0.4821(4) 0.0638(10) Uiso 1 1 d . . .
H56A H 0.3224 -0.0112 0.4721 0.096 Uiso 1 1 calc R A .
H56B H 0.4248 -0.0527 0.4680 0.096 Uiso 1 1 calc R . .
H56C H 0.4651 0.0907 0.4624 0.096 Uiso 1 1 calc R . .
N6 N 0.6834(6) -0.1315(6) 0.5688(3) 0.0446(7) Uiso 1 1 d . . .
C61 C 0.6769(7) -0.1236(7) 0.6298(4) 0.0448(8) Uiso 1 1 d . A .
C62 C 0.6650(8) -0.2248(8) 0.6642(4) 0.0542(9) Uiso 1 1 d . . .
H62 H 0.6627 -0.2199 0.7068 0.065 Uiso 1 1 calc R A .
C63 C 0.6567(8) -0.3270(8) 0.6398(4) 0.0612(9) Uiso 1 1 d . A .
H63 H 0.6445 -0.3950 0.6641 0.073 Uiso 1 1 calc R . .
C64 C 0.6666(8) -0.3295(8) 0.5783(4) 0.0574(9) Uiso 1 1 d . . .
H64 H 0.6642 -0.3994 0.5598 0.069 Uiso 1 1 calc R A .
C65 C 0.6800(7) -0.2320(7) 0.5427(4) 0.0475(8) Uiso 1 1 d . A .
C66 C 0.6965(8) -0.2307(9) 0.4772(4) 0.0638(10) Uiso 1 1 d . . .
H66A H 0.7716 -0.1541 0.4655 0.096 Uiso 1 1 calc R A .
H66B H 0.6246 -0.2348 0.4570 0.096 Uiso 1 1 calc R . .
H66C H 0.7043 -0.3022 0.4653 0.096 Uiso 1 1 calc R . .

loop_
_atom_site_aniso_label
_atom_site_aniso_U_11
_atom_site_aniso_U_22
_atom_site_aniso_U_33
_atom_site_aniso_U_23
_atom_site_aniso_U_13
_atom_site_aniso_U_12
Al1 0.0506(17) 0.0457(16) 0.0458(18) 0.0011(12) -0.0014(12) 0.0238(13)
Al2 0.0456(18) 0.0517(18) 0.0442(17) -0.0005(13) -0.0009(13) 0.0243(15)

loop_
_atom_type_symbol
_atom_type_description
_atom_type_scat_dispersion_real
_atom_type_scat_dispersion_imag
_atom_type_scat_source
C C 0.0033 0.0016 'International Tables Vol C Tables 4.2.6.8 and 6.1.1.4'
H H 0.0000 0.0000 'International Tables Vol C Tables 4.2.6.8 and 6.1.1.4'
N N 0.0061 0.0033 'International Tables Vol C Tables 4.2.6.8 and 6.1.1.4'
Al Al 0.0645 0.0514 'International Tables Vol C Tables 4.2.6.8 and 6.1.1.4'
Mn Mn 0.3368 0.7283 'International Tables Vol C Tables 4.2.6.8 and 6.1.1.4'
Cl Cl 0.1484 0.1585 'International Tables Vol C Tables 4.2.6.8 and 6.1.1.4'
Li Li -0.0003 0.0001 'International Tables Vol C Tables 4.2.6.8 and 6.1.1.4'

loop_
_geom_angle_atom_site_label_1
_geom_angle_atom_site_label_2
_geom_angle_atom_site_label_3
_geom_angle
N3 Li1 N1 105.8(4)
N3 Li1 N2 100.6(4)
N1 Li1 N2 103.6(4)
N3 Li1 Cl1 115.7(3)
N1 Li1 Cl1 114.4(3)
N2 Li1 Cl1 115.0(3)
N3 Li1 Al1 65.1(3)
N1 Li1 Al1 64.7(3)
N2 Li1 Al1 65.1(3)
Cl1 Li1 Al1 179.0(3)
N4 Mn1 N6 101.9(2)
N4 Mn1 N5 100.8(2)
N6 Mn1 N5 101.9(2)
N4 Mn1 Cl1 117.65(19)
N6 Mn1 Cl1 115.5(2)
N5 Mn1 Cl1 116.54(18)
Mn1 Cl1 Li1 173.41(19)
C1 Al1 C31 115.8(4)
C1 Al1 C21 109.7(4)
C31 Al1 C21 103.6(3)
C1 Al1 C11 116.8(4)
C31 Al1 C11 104.6(3)
C21 Al1 C11 105.2(3)
C1 Al1 Li1 176.1(3)
C31 Al1 Li1 65.7(3)
C21 Al1 Li1 66.4(3)
C11 Al1 Li1 65.6(3)
C3 Al2 C51 116.7(3)
C3 Al2 C41 111.4(4)
C51 Al2 C41 102.7(3)
C3 Al2 C61 116.5(3)
C51 Al2 C61 103.9(3)
C41 Al2 C61 104.0(3)
C2 C1 Al1 120.0(7)
C2 C1 H1A 107.3
Al1 C1 H1A 107.3
C2 C1 H1B 107.3
Al1 C1 H1B 107.3
H1A C1 H1B 106.9
C1 C2 H2A 109.5
C1 C2 H2B 109.5
H2A C2 H2B 109.5
C1 C2 H2C 109.5
H2A C2 H2C 109.5
H2B C2 H2C 109.5
C4 C3 Al2 118.2(7)
C4 C3 H3A 107.8
Al2 C3 H3A 107.8
C4 C3 H3B 107.8
Al2 C3 H3B 107.8
H3A C3 H3B 107.1
C3 C4 H4A 109.5
C3 C4 H4B 109.5
H4A C4 H4B 109.5
C3 C4 H4C 109.5
H4A C4 H4C 109.5
H4B C4 H4C 109.5
C15 N1 C11 120.3(7)
C15 N1 Li1 127.7(6)
C11 N1 Li1 111.7(5)
N1 C11 C12 119.6(7)
N1 C11 Al1 117.7(5)
C12 C11 Al1 122.7(6)
C13 C12 C11 120.3(8)
C13 C12 H12 119.8
C11 C12 H12 119.8
C14 C13 C12 118.3(9)
C14 C13 H13 120.9
C12 C13 H13 120.9
C13 C14 C15 120.8(9)
C13 C14 H14 119.6
C15 C14 H14 119.6
N1 C15 C14 120.7(8)
N1 C15 C16 118.6(7)
C14 C15 C16 120.7(8)
C15 C16 H16A 109.5
C15 C16 H16B 109.5
H16A C16 H16B 109.5
C15 C16 H16C 109.5
H16A C16 H16C 109.5
H16B C16 H16C 109.5
C25 N2 C21 119.4(6)
C25 N2 Li1 129.8(6)
C21 N2 Li1 110.4(5)
N2 C21 C22 119.6(7)
N2 C21 Al1 117.7(5)
C22 C21 Al1 122.7(6)
C21 C22 C23 120.5(8)
C21 C22 H22 119.7
C23 C22 H22 119.7
C24 C23 C22 119.0(9)
C24 C23 H23 120.5
C22 C23 H23 120.5
C23 C24 C25 118.9(8)
C23 C24 H24 120.6
C25 C24 H24 120.6
N2 C25 C24 122.6(8)
N2 C25 C26 117.5(7)
C24 C25 C26 119.9(7)
C25 C26 H26A 109.5
C25 C26 H26B 109.5
H26A C26 H26B 109.5
C25 C26 H26C 109.5
H26A C26 H26C 109.5
H26B C26 H26C 109.5
C35 N3 C31 120.2(6)
C35 N3 Li1 128.4(6)
C31 N3 Li1 110.7(5)
N3 C31 C32 118.8(7)
N3 C31 Al1 117.3(5)
C32 C31 Al1 123.8(6)
C31 C32 C33 120.8(8)
C31 C32 H32 119.6
C33 C32 H32 119.6
C34 C33 C32 119.1(9)
C34 C33 H33 120.4
C32 C33 H33 120.4
C33 C34 C35 119.9(8)
C33 C34 H34 120.0
C35 C34 H34 120.0
N3 C35 C34 121.1(8)
N3 C35 C36 117.2(7)
C34 C35 C36 121.7(8)
C35 C36 H36A 109.5
C35 C36 H36B 109.5
H36A C36 H36B 109.5
C35 C36 H36C 109.5
H36A C36 H36C 109.5
H36B C36 H36C 109.5
C41 N4 C45 119.0(7)
C41 N4 Mn1 111.6(5)
C45 N4 Mn1 129.3(5)
N4 C41 C42 118.6(7)
N4 C41 Al2 119.6(6)
C42 C41 Al2 121.7(6)
C43 C42 C41 121.2(8)
C43 C42 H42 119.4
C41 C42 H42 119.4
C44 C43 C42 118.8(9)
C44 C43 H43 120.6
C42 C43 H43 120.6
C45 C44 C43 119.2(9)
C45 C44 H44 120.4
C43 C44 H44 120.4
C44 C45 N4 123.0(8)
C44 C45 C46 121.7(8)
N4 C45 C46 115.2(7)
C45 C46 H46A 109.5
C45 C46 H46B 109.5
H46A C46 H46B 109.5
C45 C46 H46C 109.5
H46A C46 H46C 109.5
H46B C46 H46C 109.5
C51 N5 C55 120.3(6)
C51 N5 Mn1 111.6(5)
C55 N5 Mn1 127.7(5)
N5 C51 C52 118.3(7)
N5 C51 Al2 119.0(5)
C52 C51 Al2 122.6(6)
C53 C52 C51 120.5(8)
C53 C52 H52 119.7
C51 C52 H52 119.7
C54 C53 C52 120.4(9)
C54 C53 H53 119.8
C52 C53 H53 119.8
C53 C54 C55 119.3(9)
C53 C54 H54 120.3
C55 C54 H54 120.3
N5 C55 C54 121.1(8)
N5 C55 C56 118.2(7)
C54 C55 C56 120.7(8)
C55 C56 H56A 109.5
C55 C56 H56B 109.5
H56A C56 H56B 109.5
C55 C56 H56C 109.5
H56A C56 H56C 109.5
H56B C56 H56C 109.5
C65 N6 C61 121.0(7)
C65 N6 Mn1 128.2(5)
C61 N6 Mn1 110.4(5)
N6 C61 C62 117.1(7)
N6 C61 Al2 120.4(6)
C62 C61 Al2 122.5(6)
C63 C62 C61 123.4(9)
C63 C62 H62 118.3
C61 C62 H62 118.3
C62 C63 C64 117.3(9)
C62 C63 H63 121.3
C64 C63 H63 121.3
C63 C64 C65 121.4(9)
C63 C64 H64 119.3
C65 C64 H64 119.3
N6 C65 C64 119.7(7)
N6 C65 C66 118.2(7)
C64 C65 C66 122.1(8)
C65 C66 H66A 109.5
C65 C66 H66B 109.5
H66A C66 H66B 109.5
C65 C66 H66C 109.5
H66A C66 H66C 109.5
H66B C66 H66C 109.5

loop_
_geom_bond_atom_site_label_1
_geom_bond_atom_site_label_2
_geom_bond_distance
Li1 N3 2.120(9)
Li1 N1 2.129(9)
Li1 N2 2.160(9)
Li1 Cl1 2.878(8)
Li1 Al1 3.082(8)
Mn1 N4 2.165(7)
Mn1 N6 2.175(6)
Mn1 N5 2.182(6)
Mn1 Cl1 2.344(3)
Al1 C1 1.951(11)
Al1 C31 2.015(8)
Al1 C21 2.024(8)
Al1 C11 2.026(8)
Al2 C3 1.986(9)
Al2 C51 2.012(8)
Al2 C41 2.010(8)
Al2 C61 2.012(8)
C1 C2 1.523(13)
C1 H1A 0.9900
C1 H1B 0.9900
C2 H2A 0.9800
C2 H2B 0.9800
C2 H2C 0.9800
C3 C4 1.516(14)
C3 H3A 0.9900
C3 H3B 0.9900
C4 H4A 0.9800
C4 H4B 0.9800
C4 H4C 0.9800
N1 C15 1.336(9)
N1 C11 1.340(9)
C11 C12 1.389(11)
C12 C13 1.372(11)
C12 H12 0.9500
C13 C14 1.350(11)
C13 H13 0.9500
C14 C15 1.371(11)
C14 H14 0.9500
C15 C16 1.500(11)
C16 H16A 0.9800
C16 H16B 0.9800
C16 H16C 0.9800
N2 C25 1.336(9)
N2 C21 1.370(9)
C21 C22 1.391(11)
C22 C23 1.392(11)
C22 H22 0.9500
C23 C24 1.367(10)
C23 H23 0.9500
C24 C25 1.395(11)
C24 H24 0.9500
C25 C26 1.495(11)
C26 H26A 0.9800
C26 H26B 0.9800
C26 H26C 0.9800
N3 C35 1.352(9)
N3 C31 1.372(9)
C31 C32 1.391(10)
C32 C33 1.394(11)
C32 H32 0.9500
C33 C34 1.347(12)
C33 H33 0.9500
C34 C35 1.396(11)
C34 H34 0.9500
C35 C36 1.471(10)
C36 H36A 0.9800
C36 H36B 0.9800
C36 H36C 0.9800
N4 C41 1.359(9)
N4 C45 1.369(10)
C41 C42 1.409(11)
C42 C43 1.382(11)
C42 H42 0.9500
C43 C44 1.366(11)
C43 H43 0.9500
C44 C45 1.365(11)
C44 H44 0.9500
C45 C46 1.502(11)
C46 H46A 0.9800
C46 H46B 0.9800
C46 H46C 0.9800
N5 C51 1.366(9)
N5 C55 1.373(9)
C51 C52 1.406(11)
C52 C53 1.375(11)
C52 H52 0.9500
C53 C54 1.353(11)
C53 H53 0.9500
C54 C55 1.381(11)
C54 H54 0.9500
C55 C56 1.493(11)
C56 H56A 0.9800
C56 H56B 0.9800
C56 H56C 0.9800
N6 C65 1.362(9)
N6 C61 1.364(9)
C61 C62 1.418(11)
C62 C63 1.339(11)
C62 H62 0.9500
C63 C64 1.375(11)
C63 H63 0.9500
C64 C65 1.388(11)
C64 H64 0.9500
C65 C66 1.471(10)
C66 H66A 0.9800
C66 H66B 0.9800
C66 H66C 0.9800
